data_7248076
loop_
_publ_author_name
'Lee, Young Hoon'
'Kusumoto, Sotaro'
'Atoini, Youssef'
'Koide, Yoshihiro'
'Hayami, Shinya'
'Kim, Yang'
'Harrowfield, Jack'
'Thu\'ery, Pierre'

_publ_section_title
;
 Uranyl ion coordination polymers with the dibenzobarrelene-based rac- and
 (R,R)-trans-9,10-dihydro-9,10-ethanoanthracene-11,12-dicarboxylate
 ligands
;
_journal_issue 9
_journal_name_full CrystEngComm
_journal_page_first 1278
_journal_page_last 1291
_journal_paper_doi 10.1039/D3CE01176C
_journal_volume 26
_journal_year 2024
_chemical_absolute_configuration syn
_chemical_formula_sum 'C80 H80 N4 O26 U4'
_chemical_formula_weight 2465.60
_space_group_crystal_system orthorhombic
_space_group_IT_number 18
_space_group_name_Hall 'P 2 2ab'
_space_group_name_H-M_alt 'P 21 21 2'
_atom_sites_solution_hydrogens mixed
_audit_update_record
;
2023-08-24 deposited with the CCDC.	2024-02-01 downloaded from the CCDC.
;
_cell_angle_alpha 90
_cell_angle_beta 90
_cell_angle_gamma 90
_cell_formula_units_Z 2
_cell_length_a 17.5195(6)
_cell_length_b 26.5815(7)
_cell_length_c 8.8808(3)
_cell_measurement_reflns_used 6739
_cell_measurement_temperature 100(2)
_cell_measurement_theta_max 23.8597
_cell_measurement_theta_min 2.2936
_cell_volume 4135.7(2)
_computing_cell_refinement 'SAINT V8.40B (Bruker AXS LLC, 2019)'
_computing_data_collection 'Bruker Instrument Service vV6.2.16'
_computing_data_reduction 'SAINT V8.40B (Bruker AXS LLC, 2019)'
_computing_molecular_graphics 'shelXle (C.B. Huebschle, rev 1328)'
_computing_structure_refinement 'SHELXL-2019/1 (Sheldrick, 2019)'
_diffrn_ambient_temperature 100(2)
_diffrn_detector_area_resol_mean 7.41
_diffrn_detector_type 'Bruker PHOTON III area detector'
_diffrn_measured_fraction_theta_full 1.000
_diffrn_measured_fraction_theta_max 1.000
_diffrn_measurement_device 'Kappa diffractometer'
_diffrn_measurement_device_type 'Bruker D8 Quest'
_diffrn_measurement_method '\f and \w scans'
_diffrn_radiation_monochromator 'multilayer mirror optics'
_diffrn_radiation_type MoK\a
_diffrn_radiation_wavelength 0.71073
_diffrn_reflns_av_R_equivalents 0.1176
_diffrn_reflns_av_unetI/netI 0.0653
_diffrn_reflns_limit_h_max 21
_diffrn_reflns_limit_h_min -21
_diffrn_reflns_limit_k_max 32
_diffrn_reflns_limit_k_min -32
_diffrn_reflns_limit_l_max 10
_diffrn_reflns_limit_l_min -10
_diffrn_reflns_number 53405
_diffrn_reflns_theta_full 25.68
_diffrn_reflns_theta_max 25.68
_diffrn_reflns_theta_min 1.92
_diffrn_source 'microfocus sealed X-ray tube'
_diffrn_source_current 1.4
_diffrn_source_type 'Incoatec I\ms 70 W'
_diffrn_source_voltage 50
_exptl_absorpt_coefficient_mu 7.887
_exptl_absorpt_correction_T_max 0.75
_exptl_absorpt_correction_T_min 0.57
_exptl_absorpt_correction_type multi-scan
_exptl_absorpt_process_details
;
Krause, L., Herbst-Irmer, R., Sheldrick, G. M., Stalke, D. (2015).
"Comparison of silver and molybdenum microfocus X-ray sources for
single-crystal structure determination"
J. Appl. Cryst. 48, 3-10.
doi:10.1107/S1600576714022985
;
_exptl_crystal_colour 'translucent intense yellow-green'
_exptl_crystal_density_diffrn 1.980
_exptl_crystal_density_method 'not measured'
_exptl_crystal_description parallelepiped
_exptl_crystal_F_000 2328
_exptl_crystal_size_max 0.086
_exptl_crystal_size_mid 0.070
_exptl_crystal_size_min 0.064
_refine_diff_density_max 1.427
_refine_diff_density_min -1.068
_refine_ls_abs_structure_details
;
Known absolute configuration.
;
_refine_ls_abs_structure_Flack 0.016(17)
_refine_ls_extinction_method none
_refine_ls_goodness_of_fit_ref 1.035
_refine_ls_hydrogen_treatment constr
_refine_ls_matrix_type full
_refine_ls_number_parameters 533
_refine_ls_number_reflns 7839
_refine_ls_number_restraints 132
_refine_ls_restrained_S_all 1.037
_refine_ls_R_factor_all 0.0605
_refine_ls_R_factor_gt 0.0472
_refine_ls_shift/su_max 0.001
_refine_ls_shift/su_mean 0.000
_refine_ls_structure_factor_coef Fsqd
_refine_ls_weighting_details 'w=1/[\s^2^(Fo^2^)+(0.0365P)^2^+23.6777P] where P=(Fo^2^+2Fc^2^)/3'
_refine_ls_weighting_scheme calc
_refine_ls_wR_factor_gt 0.0992
_refine_ls_wR_factor_ref 0.1058
_reflns_number_gt 6652
_reflns_number_total 7839
_reflns_threshold_expression 'I > 2\s(I)'
_cod_data_source_file d3ce01176c2.cif
_cod_data_source_block 3
_cod_depositor_comments
;
The following automatic conversions were performed:

data item '_exptl_absorpt_correction_type' value 'Multi-Scan' was
changed to 'multi-scan' in accordance with the
/home/data/users/saulius/crontab/automatic-downloads/rss-feeds/RSC/lib/dictionaries/cif_core.dic
dictionary named 'cif_core.dic' version 2.4.2 last updated on
2011-04-26.

Automatic conversion script
Id: cif_fix_values 8170 2020-07-09 18:12:32Z antanas 

 Adding full bibliography for 7248070--7248077.cif.
;
_cod_database_code 7248076

loop_
_space_group_symop_operation_xyz
'x, y, z'
'-x, -y, z'
'-x+1/2, y+1/2, -z'
'x+1/2, -y+1/2, -z'

loop_
_atom_site_type_symbol
_atom_site_label
_atom_site_fract_x
_atom_site_fract_y
_atom_site_fract_z
_atom_site_U_iso_or_equiv
_atom_site_adp_type
_atom_site_calc_flag
_atom_site_refinement_flags_adp
_atom_site_refinement_flags_occupancy
_atom_site_refinement_flags_posn
_atom_site_occupancy
_atom_site_disorder_assembly
_atom_site_disorder_group
U U1 0.54111(3) 0.37215(2) 0.60890(8) 0.03601(18) Uani d . . . 1.000000 . .
U U2 0.60333(3) 0.51428(2) 0.57316(8) 0.03681(18) Uani d . . . 1.000000 . .
O O1 0.5352(8) 0.3531(4) 0.4168(15) 0.054(3) Uani d . . . 1.000000 . .
O O2 0.5481(6) 0.3892(4) 0.7990(14) 0.040(3) Uani d . . . 1.000000 . .
O O3 0.6178(7) 0.5199(4) 0.3792(13) 0.047(3) Uani d . . . 1.000000 . .
O O4 0.5951(6) 0.5102(4) 0.7719(12) 0.038(3) Uani d . . . 1.000000 . .
O O5 0.4052(5) 0.3913(4) 0.5998(16) 0.043(3) Uani d . . . 1.000000 . .
O O6 0.2888(6) 0.4189(4) 0.6317(18) 0.056(4) Uani d . . . 1.000000 . .
O O7 0.4800(6) 0.2991(4) 0.6844(13) 0.034(3) Uani d . . . 1.000000 . .
O O8 0.4402(6) 0.2416(4) 0.8489(14) 0.047(3) Uani d . . . 1.000000 . .
O O9 0.6453(7) 0.3194(4) 0.6386(17) 0.055(4) Uani d . . . 1.000000 . .
O O10 0.7199(6) 0.2582(4) 0.5499(14) 0.040(3) Uani d . . . 1.000000 . .
O O11 0.6518(7) 0.4243(4) 0.5510(17) 0.047(3) Uani d . . . 1.000000 . .
O O12 0.7427(6) 0.4771(4) 0.6004(18) 0.052(3) Uani d . . . 1.000000 . .
O O13 0.5159(6) 0.4524(4) 0.5487(15) 0.040(3) Uani d . . . 1.000000 . .
N N1 0.5866(8) 0.2124(5) 0.6717(16) 0.039(3) Uani d . . . 1.000000 . .
H H1A 0.625638 0.229288 0.626689 0.047000 Uiso calc U . R 1.000000 . .
H H1B 0.545187 0.233041 0.671924 0.047000 Uiso calc U . R 1.000000 . .
C C1 0.3177(8) 0.3350(6) 0.7290(19) 0.031(4) Uani d . . . 1.000000 . .
H H1 0.320180 0.307583 0.652082 0.037000 Uiso calc U . R 1.000000 . .
C C2 0.3787(8) 0.3225(6) 0.8499(18) 0.030(4) Uani d . . . 1.000000 . .
H H2 0.407305 0.354141 0.873083 0.036000 Uiso calc U . R 1.000000 . .
C C3 0.3362(10) 0.3842(6) 0.647(2) 0.049(5) Uani d . . . 1.000000 . .
C C4 0.4365(8) 0.2833(6) 0.7943(19) 0.030(4) Uani d . . . 1.000000 . .
C C5 0.2366(9) 0.3343(6) 0.794(2) 0.046(5) Uani d . . . 1.000000 . .
H H5 0.197600 0.344935 0.718001 0.055000 Uiso calc U . R 1.000000 . .
C C6 0.3342(9) 0.3065(6) 0.9950(19) 0.033(4) Uani d . . . 1.000000 . .
H H6 0.369672 0.295687 1.077116 0.040000 Uiso calc U . R 1.000000 . .
C C7 0.2359(7) 0.3675(5) 0.9322(14) 0.064(4) Uani d U . G 1.000000 . .
C C8 0.2874(6) 0.3512(5) 1.0410(16) 0.061(4) Uani d U . G 1.000000 . .
C C9 0.2925(7) 0.3764(6) 1.1779(15) 0.069(4) Uani d U . G 1.000000 . .
H H9 0.327622 0.365299 1.252220 0.083000 Uiso calc U . R 1.000000 . .
C C10 0.2461(9) 0.4178(6) 1.2059(16) 0.088(5) Uani d U . G 1.000000 . .
H H10 0.249612 0.434991 1.299442 0.106000 Uiso calc U . R 1.000000 . .
C C11 0.1947(9) 0.4340(5) 1.0971(19) 0.095(5) Uani d U . G 1.000000 . .
H H11 0.163018 0.462336 1.116289 0.114000 Uiso calc U . R 1.000000 . .
C C12 0.1896(8) 0.4089(6) 0.9603(17) 0.082(5) Uani d U . G 1.000000 . .
H H12 0.154432 0.419988 0.885912 0.099000 Uiso calc U . R 1.000000 . .
C C13 0.2237(9) 0.2807(7) 0.8479(19) 0.038(4) Uani d . . . 1.000000 . .
C C14 0.2755(8) 0.2657(6) 0.9579(18) 0.032(4) Uani d . . . 1.000000 . .
C C15 0.2701(9) 0.2207(6) 1.0260(18) 0.037(4) Uani d . . . 1.000000 . .
H H15 0.305890 0.210385 1.100297 0.044000 Uiso calc U . R 1.000000 . .
C C16 0.2090(11) 0.1894(8) 0.982(2) 0.053(5) Uani d . . . 1.000000 . .
H H16 0.201944 0.158108 1.031824 0.064000 Uiso calc U . R 1.000000 . .
C C17 0.1587(9) 0.2034(7) 0.8683(19) 0.042(4) Uani d . . . 1.000000 . .
H H17 0.119020 0.181336 0.837360 0.051000 Uiso calc U . R 1.000000 . .
C C18 0.1671(9) 0.2486(6) 0.8029(19) 0.034(4) Uani d . . . 1.000000 . .
H H18 0.133375 0.258471 0.724493 0.041000 Uiso calc U . R 1.000000 . .
C C19 0.7550(8) 0.3438(5) 0.4980(17) 0.026(3) Uani d . . . 1.000000 . .
H H19 0.725493 0.358575 0.412359 0.031000 Uiso calc U . R 1.000000 . .
C C20 0.7726(10) 0.3887(6) 0.6118(18) 0.041(4) Uani d . . . 1.000000 . .
H H20 0.760855 0.375974 0.715204 0.049000 Uiso calc U . R 1.000000 . .
C C21 0.7051(8) 0.3028(5) 0.567(2) 0.034(4) Uani d . . . 1.000000 . .
C C22 0.7220(9) 0.4322(5) 0.585(2) 0.034(4) Uani d . . . 1.000000 . .
C C23 0.8314(8) 0.3250(6) 0.432(2) 0.033(4) Uani d . . . 1.000000 . .
H H23 0.824025 0.295754 0.362904 0.039000 Uiso calc U . R 1.000000 . .
C C24 0.8592(9) 0.3999(6) 0.607(2) 0.041(4) Uani d . . . 1.000000 . .
H H24 0.872789 0.428656 0.674693 0.049000 Uiso calc U . R 1.000000 . .
C C25 0.8648(8) 0.3697(7) 0.3523(19) 0.038(4) Uani d . . . 1.000000 . .
C C26 0.8792(9) 0.4110(6) 0.4447(19) 0.035(4) Uani d . . . 1.000000 . .
C C27 0.9050(10) 0.4558(8) 0.385(3) 0.069(7) Uani d . . . 1.000000 . .
H H27 0.912369 0.484519 0.446960 0.082000 Uiso calc U . R 1.000000 . .
C C28 0.9199(11) 0.4575(9) 0.230(3) 0.069(7) Uani d . . . 1.000000 . .
H H28 0.941179 0.487130 0.187562 0.082000 Uiso calc U . R 1.000000 . .
C C29 0.9046(13) 0.4180(9) 0.141(3) 0.063(6) Uani d . . . 1.000000 . .
H H29 0.911829 0.421324 0.035896 0.076000 Uiso calc U . R 1.000000 . .
C C30 0.8791(9) 0.3733(8) 0.1974(19) 0.043(4) Uani d . . . 1.000000 . .
H H30 0.871271 0.345216 0.132884 0.051000 Uiso calc U . R 1.000000 . .
C C31 0.8839(8) 0.3118(6) 0.5642(18) 0.030(3) Uani d . . . 1.000000 . .
C C32 0.8995(10) 0.3527(6) 0.653(2) 0.042(4) Uani d . . . 1.000000 . .
C C33 0.9488(11) 0.3487(8) 0.776(2) 0.051(5) Uani d . . . 1.000000 . .
H H33 0.960844 0.377299 0.835974 0.062000 Uiso calc U . R 1.000000 . .
C C34 0.9798(10) 0.3018(9) 0.809(2) 0.054(6) Uani d . . . 1.000000 . .
H H34 1.012650 0.298088 0.893506 0.065000 Uiso calc U . R 1.000000 . .
C C35 0.9634(10) 0.2602(7) 0.720(2) 0.044(4) Uani d . . . 1.000000 . .
H H35 0.986303 0.228553 0.740519 0.053000 Uiso calc U . R 1.000000 . .
C C36 0.9140(8) 0.2656(6) 0.602(2) 0.034(4) Uani d . . . 1.000000 . .
H H36 0.899934 0.236824 0.545491 0.041000 Uiso calc U . R 1.000000 . .
C C37 0.6074(12) 0.2018(9) 0.824(2) 0.066(6) Uani d . . . 1.000000 . .
H H37A 0.562964 0.188750 0.878057 0.099000 Uiso calc U . R 1.000000 . .
H H37B 0.625390 0.232661 0.872324 0.099000 Uiso calc U . R 1.000000 . .
H H37C 0.648273 0.176566 0.824946 0.099000 Uiso calc U . R 1.000000 . .
C C38 0.5687(9) 0.1673(6) 0.581(2) 0.040(4) Uani d . . . 1.000000 . .
H H38A 0.612585 0.144418 0.581618 0.060000 Uiso calc U . R 1.000000 . .
H H38B 0.557343 0.177339 0.477278 0.060000 Uiso calc U . R 1.000000 . .
H H38C 0.524247 0.150133 0.624175 0.060000 Uiso calc U . R 1.000000 . .
N N2A 0.608(2) 0.4299(12) 0.162(4) 0.103(8) Uani d U P D 0.60(2) A 1
H H2A 0.606816 0.437218 0.261732 0.123000 Uiso calc U P R 0.60(2) A 1
H H2B 0.627009 0.398408 0.149334 0.123000 Uiso calc U P R 0.60(2) A 1
C C39A 0.527(2) 0.4332(16) 0.095(5) 0.106(8) Uani d U P D 0.60(2) A 1
H H39A 0.516095 0.468397 0.070675 0.158000 Uiso d U P R 0.60(2) A 1
H H39B 0.489649 0.420783 0.167838 0.158000 Uiso d U P R 0.60(2) A 1
H H39C 0.524954 0.412859 0.003342 0.158000 Uiso d U P R 0.60(2) A 1
C C40A 0.656(2) 0.4680(14) 0.077(5) 0.099(9) Uani d U P D 0.60(2) A 1
H H40A 0.648503 0.463805 -0.031354 0.148000 Uiso d U P R 0.60(2) A 1
H H40B 0.709433 0.462624 0.102855 0.148000 Uiso d U P R 0.60(2) A 1
H H40C 0.640487 0.502095 0.106802 0.148000 Uiso d U P R 0.60(2) A 1
N N2B 0.531(4) 0.4469(19) 0.195(5) 0.103(8) Uani d U P D 0.40(2) A -2
H H2C 0.511646 0.471034 0.256648 0.124000 Uiso calc U P R 0.40(2) A -2
H H2D 0.575177 0.435137 0.235164 0.124000 Uiso calc U P R 0.40(2) A -2
C C39B 0.474(4) 0.404(2) 0.176(7) 0.102(9) Uani d U P D 0.40(2) A -2
H H39D 0.427973 0.417264 0.125850 0.153000 Uiso d U P R 0.40(2) A -2
H H39E 0.459980 0.390154 0.273841 0.153000 Uiso d U P R 0.40(2) A -2
H H39F 0.496929 0.378009 0.113101 0.153000 Uiso d U P R 0.40(2) A -2
C C40B 0.545(4) 0.468(2) 0.038(6) 0.100(9) Uani d U P D 0.40(2) A -2
H H40D 0.498114 0.466717 -0.021632 0.150000 Uiso d U P R 0.40(2) A -2
H H40E 0.585080 0.448612 -0.011512 0.150000 Uiso d U P R 0.40(2) A -2
H H40F 0.561479 0.503209 0.048488 0.150000 Uiso d U P R 0.40(2) A -2

loop_
_atom_site_aniso_label
_atom_site_aniso_U_11
_atom_site_aniso_U_22
_atom_site_aniso_U_33
_atom_site_aniso_U_12
_atom_site_aniso_U_13
_atom_site_aniso_U_23
U1 0.0314(3) 0.0208(3) 0.0558(4) 0.0026(2) 0.0144(3) 0.0020(3)
U2 0.0311(3) 0.0213(3) 0.0580(4) 0.0011(2) 0.0077(3) -0.0027(3)
O1 0.090(9) 0.020(5) 0.051(8) -0.014(6) 0.017(8) -0.007(5)
O2 0.034(6) 0.025(5) 0.062(8) 0.006(5) 0.010(6) 0.005(5)
O3 0.063(8) 0.037(6) 0.040(7) 0.003(6) 0.019(6) 0.003(6)
O4 0.030(6) 0.037(6) 0.046(7) 0.009(5) 0.001(5) -0.006(5)
O5 0.018(5) 0.033(5) 0.077(9) -0.007(4) -0.002(6) 0.012(6)
O6 0.034(6) 0.032(6) 0.102(12) 0.013(5) -0.021(7) 0.009(7)
O7 0.032(6) 0.028(6) 0.043(7) 0.003(5) 0.006(5) 0.000(5)
O8 0.036(7) 0.041(7) 0.065(9) 0.013(5) 0.014(6) 0.016(6)
O9 0.039(7) 0.030(6) 0.096(12) 0.008(5) 0.038(7) 0.010(7)
O10 0.032(6) 0.035(6) 0.052(8) 0.001(5) 0.001(6) -0.008(6)
O11 0.036(7) 0.028(6) 0.078(10) -0.001(5) 0.019(7) 0.003(6)
O12 0.033(6) 0.028(6) 0.094(10) 0.007(5) 0.017(7) -0.016(7)
O13 0.040(6) 0.016(5) 0.065(8) -0.008(4) -0.005(6) 0.003(5)
N1 0.031(8) 0.033(7) 0.054(10) 0.001(6) -0.004(7) 0.004(7)
C1 0.025(8) 0.033(8) 0.034(9) -0.008(6) -0.007(7) 0.004(7)
C2 0.018(7) 0.033(8) 0.038(10) 0.006(6) 0.004(6) -0.011(7)
C3 0.038(10) 0.021(8) 0.088(16) 0.003(7) -0.014(10) -0.005(8)
C4 0.019(7) 0.029(8) 0.044(10) -0.004(6) 0.002(7) 0.002(7)
C5 0.017(8) 0.040(9) 0.079(15) 0.007(7) -0.005(9) -0.019(10)
C6 0.023(8) 0.042(9) 0.036(10) -0.003(7) 0.004(7) -0.021(8)
C7 0.033(7) 0.066(8) 0.094(9) 0.008(7) 0.015(7) -0.034(8)
C8 0.028(7) 0.069(8) 0.086(9) -0.006(7) 0.017(7) -0.043(8)
C9 0.043(7) 0.081(9) 0.084(9) -0.007(7) 0.013(7) -0.050(8)
C10 0.070(8) 0.096(8) 0.099(9) 0.002(7) 0.004(7) -0.037(7)
C11 0.080(8) 0.098(8) 0.106(9) 0.016(7) 0.005(7) -0.034(7)
C12 0.064(7) 0.084(8) 0.100(8) 0.013(7) 0.006(7) -0.031(7)
C13 0.024(8) 0.054(10) 0.035(10) -0.007(7) 0.000(7) -0.016(8)
C14 0.013(7) 0.051(10) 0.032(10) 0.001(6) 0.007(6) -0.018(8)
C15 0.033(9) 0.052(11) 0.026(10) -0.005(8) 0.004(7) 0.000(8)
C16 0.038(10) 0.059(12) 0.063(15) -0.018(9) 0.008(10) 0.010(10)
C17 0.032(9) 0.063(11) 0.032(10) -0.023(8) -0.007(8) -0.010(9)
C18 0.026(8) 0.043(9) 0.033(10) -0.007(7) 0.004(7) -0.009(8)
C19 0.021(7) 0.034(8) 0.022(8) 0.005(6) 0.001(6) -0.010(6)
C20 0.063(11) 0.048(9) 0.011(8) -0.015(8) 0.009(8) -0.008(7)
C21 0.022(7) 0.031(8) 0.048(11) 0.008(6) 0.005(8) 0.000(8)
C22 0.040(9) 0.013(6) 0.048(11) 0.000(6) 0.008(9) -0.004(7)
C23 0.019(7) 0.045(9) 0.034(10) 0.006(6) -0.001(7) -0.003(8)
C24 0.040(9) 0.032(8) 0.050(12) 0.011(7) -0.008(9) -0.011(9)
C25 0.025(7) 0.048(9) 0.042(10) 0.001(7) -0.006(7) 0.009(9)
C26 0.037(9) 0.030(8) 0.038(10) -0.003(7) 0.003(8) 0.011(7)
C27 0.024(9) 0.059(12) 0.12(2) -0.017(8) -0.013(13) 0.024(14)
C28 0.032(10) 0.074(15) 0.10(2) 0.000(10) 0.006(11) 0.058(15)
C29 0.063(14) 0.074(14) 0.053(14) 0.014(12) 0.010(11) 0.034(12)
C30 0.030(9) 0.066(12) 0.032(9) 0.004(9) -0.001(7) 0.013(9)
C31 0.018(7) 0.041(8) 0.032(9) 0.000(6) 0.006(7) -0.012(7)
C32 0.040(9) 0.032(8) 0.054(12) 0.004(8) -0.006(9) -0.004(7)
C33 0.056(12) 0.065(12) 0.032(10) 0.000(10) -0.023(9) -0.009(9)
C34 0.035(10) 0.099(17) 0.029(10) -0.001(11) -0.007(8) 0.008(11)
C35 0.037(9) 0.050(10) 0.046(11) 0.014(9) 0.011(9) 0.018(9)
C36 0.027(8) 0.037(8) 0.039(10) 0.001(6) 0.007(7) -0.006(8)
C37 0.040(11) 0.100(17) 0.058(14) 0.000(12) -0.013(11) -0.028(12)
C38 0.042(9) 0.039(8) 0.039(10) 0.001(7) -0.003(8) -0.012(8)
N2A 0.142(15) 0.091(13) 0.075(13) 0.021(12) 0.003(13) -0.003(11)
C39A 0.137(14) 0.097(13) 0.083(13) 0.020(12) -0.002(12) -0.016(11)
C40A 0.152(17) 0.075(14) 0.070(15) 0.018(14) 0.001(15) 0.015(13)
N2B 0.136(14) 0.093(13) 0.080(13) 0.020(12) 0.002(13) -0.013(12)
C39B 0.130(15) 0.095(15) 0.081(14) 0.018(13) -0.006(14) -0.019(13)
C40B 0.131(15) 0.091(15) 0.078(14) 0.017(13) 0.002(14) -0.009(13)

loop_
_atom_type_symbol
_atom_type_description
_atom_type_scat_dispersion_real
_atom_type_scat_dispersion_imag
_atom_type_scat_source
C C 0.0033 0.0016 'International Tables Vol C Tables 4.2.6.8 and 6.1.1.4'
H H 0.0000 0.0000 'International Tables Vol C Tables 4.2.6.8 and 6.1.1.4'
N N 0.0061 0.0033 'International Tables Vol C Tables 4.2.6.8 and 6.1.1.4'
O O 0.0106 0.0060 'International Tables Vol C Tables 4.2.6.8 and 6.1.1.4'
U U -9.6767 9.6646 'International Tables Vol C Tables 4.2.6.8 and 6.1.1.4'

loop_
_geom_angle_atom_site_label_1
_geom_angle_atom_site_label_2
_geom_angle_atom_site_label_3
_geom_angle_site_symmetry_1
_geom_angle_site_symmetry_3
_geom_angle
_geom_angle_publ_flag
O2 U1 O1 . . 178.3(5) ?
O2 U1 O13 . . 89.9(5) ?
O1 U1 O13 . . 91.7(5) ?
O2 U1 O7 . . 88.3(4) ?
O1 U1 O7 . . 90.7(4) ?
O13 U1 O7 . . 140.8(4) ?
O2 U1 O9 . . 89.5(5) ?
O1 U1 O9 . . 89.0(6) ?
O13 U1 O9 . . 139.3(4) ?
O7 U1 O9 . . 79.9(4) ?
O2 U1 O5 . . 92.7(5) ?
O1 U1 O5 . . 88.3(6) ?
O13 U1 O5 . . 66.5(4) ?
O7 U1 O5 . . 74.5(3) ?
O9 U1 O5 . . 154.2(4) ?
O2 U1 O11 . . 90.0(5) ?
O1 U1 O11 . . 90.4(5) ?
O13 U1 O11 . . 64.3(4) ?
O7 U1 O11 . . 154.8(4) ?
O9 U1 O11 . . 75.0(4) ?
O5 U1 O11 . . 130.6(4) ?
O3 U2 O4 . . 176.0(5) ?
O3 U2 O13 . . 93.8(5) ?
O4 U2 O13 . . 89.8(5) ?
O3 U2 O13 . 2_665 90.3(5) ?
O4 U2 O13 . 2_665 92.6(5) ?
O13 U2 O13 . 2_665 69.6(4) ?
O3 U2 O5 . 2_665 90.9(5) ?
O4 U2 O5 . 2_665 87.9(5) ?
O13 U2 O5 . 2_665 133.8(3) ?
O13 U2 O5 2_665 2_665 64.4(3) ?
O3 U2 O11 . . 87.4(5) ?
O4 U2 O11 . . 92.7(5) ?
O13 U2 O11 . . 62.3(4) ?
O13 U2 O11 2_665 . 131.6(4) ?
O5 U2 O11 2_665 . 163.9(3) ?
O3 U2 O6 . 2_665 91.9(5) ?
O4 U2 O6 . 2_665 84.4(5) ?
O13 U2 O6 . 2_665 173.1(5) ?
O13 U2 O6 2_665 2_665 114.4(3) ?
O5 U2 O6 2_665 2_665 49.9(3) ?
O11 U2 O6 . 2_665 114.1(3) ?
O3 U2 O12 . . 89.3(5) ?
O4 U2 O12 . . 87.8(5) ?
O13 U2 O12 . . 111.3(4) ?
O13 U2 O12 2_665 . 179.0(3) ?
O5 U2 O12 2_665 . 114.7(3) ?
O11 U2 O12 . . 49.3(4) ?
O6 U2 O12 2_665 . 64.8(3) ?
C3 O5 U1 . . 150.8(11) ?
C3 O5 U2 . 2_665 96.9(9) ?
U1 O5 U2 . 2_665 105.6(3) ?
C3 O6 U2 . 2_665 92.5(10) ?
C4 O7 U1 . . 139.1(10) ?
C21 O9 U1 . . 141.5(12) ?
C22 O11 U1 . . 143.7(12) ?
C22 O11 U2 . . 98.5(8) ?
U1 O11 U2 . . 104.6(4) ?
C22 O12 U2 . . 94.5(9) ?
U1 O13 U2 . . 122.4(5) ?
U1 O13 U2 . 2_665 121.8(5) ?
U2 O13 U2 . 2_665 109.2(4) ?
C37 N1 C38 . . 114.1(15) ?
C37 N1 H1A . . 108.700000 ?
C38 N1 H1A . . 108.700000 ?
C37 N1 H1B . . 108.700000 ?
C38 N1 H1B . . 108.700000 ?
H1A N1 H1B . . 107.600000 ?
C3 C1 C5 . . 112.7(14) ?
C3 C1 C2 . . 111.6(13) ?
C5 C1 C2 . . 112.1(14) ?
C3 C1 H1 . . 106.700000 ?
C5 C1 H1 . . 106.700000 ?
C2 C1 H1 . . 106.700000 ?
C4 C2 C1 . . 112.2(13) ?
C4 C2 C6 . . 114.1(13) ?
C1 C2 C6 . . 106.6(12) ?
C4 C2 H2 . . 107.900000 ?
C1 C2 H2 . . 107.900000 ?
C6 C2 H2 . . 107.900000 ?
O6 C3 O5 . . 118.6(16) ?
O6 C3 C1 . . 122.8(17) ?
O5 C3 C1 . . 118.4(14) ?
O8 C4 O7 . . 124.2(14) ?
O8 C4 C2 . . 121.9(14) ?
O7 C4 C2 . . 113.9(13) ?
C7 C5 C13 . . 106.8(16) ?
C7 C5 C1 . . 107.7(13) ?
C13 C5 C1 . . 105.5(13) ?
C7 C5 H5 . . 112.100000 ?
C13 C5 H5 . . 112.100000 ?
C1 C5 H5 . . 112.100000 ?
C8 C6 C14 . . 104.6(12) ?
C8 C6 C2 . . 106.4(13) ?
C14 C6 C2 . . 110.4(12) ?
C8 C6 H6 . . 111.700000 ?
C14 C6 H6 . . 111.700000 ?
C2 C6 H6 . . 111.700000 ?
C8 C7 C12 . . 120.000000 ?
C8 C7 C5 . . 112.2(11) ?
C12 C7 C5 . . 127.7(11) ?
C7 C8 C9 . . 120.000000 ?
C7 C8 C6 . . 114.3(11) ?
C9 C8 C6 . . 125.7(11) ?
C10 C9 C8 . . 120.000000 ?
C10 C9 H9 . . 120.000000 ?
C8 C9 H9 . . 120.000000 ?
C9 C10 C11 . . 120.000000 ?
C9 C10 H10 . . 120.000000 ?
C11 C10 H10 . . 120.000000 ?
C12 C11 C10 . . 120.000000 ?
C12 C11 H11 . . 120.000000 ?
C10 C11 H11 . . 120.000000 ?
C11 C12 C7 . . 120.000000 ?
C11 C12 H12 . . 120.000000 ?
C7 C12 H12 . . 120.000000 ?
C18 C13 C14 . . 120.0(17) ?
C18 C13 C5 . . 126.8(16) ?
C14 C13 C5 . . 113.2(14) ?
C15 C14 C13 . . 121.7(15) ?
C15 C14 C6 . . 125.5(15) ?
C13 C14 C6 . . 112.7(15) ?
C14 C15 C16 . . 117.0(17) ?
C14 C15 H15 . . 121.500000 ?
C16 C15 H15 . . 121.500000 ?
C17 C16 C15 . . 121.6(18) ?
C17 C16 H16 . . 119.200000 ?
C15 C16 H16 . . 119.200000 ?
C18 C17 C16 . . 118.9(15) ?
C18 C17 H17 . . 120.600000 ?
C16 C17 H17 . . 120.600000 ?
C17 C18 C13 . . 120.7(17) ?
C17 C18 H18 . . 119.600000 ?
C13 C18 H18 . . 119.600000 ?
C21 C19 C23 . . 114.6(12) ?
C21 C19 C20 . . 113.1(12) ?
C23 C19 C20 . . 108.3(12) ?
C21 C19 H19 . . 106.800000 ?
C23 C19 H19 . . 106.800000 ?
C20 C19 H19 . . 106.800000 ?
C22 C20 C24 . . 115.7(13) ?
C22 C20 C19 . . 111.6(14) ?
C24 C20 C19 . . 108.5(13) ?
C22 C20 H20 . . 106.900000 ?
C24 C20 H20 . . 106.900000 ?
C19 C20 H20 . . 106.900000 ?
O10 C21 O9 . . 124.1(15) ?
O10 C21 C19 . . 121.5(14) ?
O9 C21 C19 . . 114.4(12) ?
O12 C22 O11 . . 117.3(13) ?
O12 C22 C20 . . 123.6(15) ?
O11 C22 C20 . . 119.0(13) ?
O12 C22 U2 . . 61.1(8) ?
O11 C22 U2 . . 56.6(7) ?
C20 C22 U2 . . 170.4(12) ?
C25 C23 C31 . . 108.0(12) ?
C25 C23 C19 . . 105.1(12) ?
C31 C23 C19 . . 107.8(13) ?
C25 C23 H23 . . 111.900000 ?
C31 C23 H23 . . 111.900000 ?
C19 C23 H23 . . 111.900000 ?
C32 C24 C26 . . 108.2(14) ?
C32 C24 C20 . . 107.2(14) ?
C26 C24 C20 . . 106.8(14) ?
C32 C24 H24 . . 111.500000 ?
C26 C24 H24 . . 111.500000 ?
C20 C24 H24 . . 111.500000 ?
C26 C25 C30 . . 119.5(17) ?
C26 C25 C23 . . 114.5(14) ?
C30 C25 C23 . . 126.0(17) ?
C27 C26 C25 . . 120.9(19) ?
C27 C26 C24 . . 127.6(18) ?
C25 C26 C24 . . 111.5(13) ?
C26 C27 C28 . . 118.(2) ?
C26 C27 H27 . . 121.100000 ?
C28 C27 H27 . . 121.100000 ?
C29 C28 C27 . . 121.0(19) ?
C29 C28 H28 . . 119.500000 ?
C27 C28 H28 . . 119.500000 ?
C28 C29 C30 . . 122.(2) ?
C28 C29 H29 . . 118.900000 ?
C30 C29 H29 . . 118.900000 ?
C29 C30 C25 . . 118.(2) ?
C29 C30 H30 . . 120.800000 ?
C25 C30 H30 . . 120.800000 ?
C32 C31 C36 . . 119.1(16) ?
C32 C31 C23 . . 112.4(14) ?
C36 C31 C23 . . 128.5(14) ?
C31 C32 C33 . . 121.0(16) ?
C31 C32 C24 . . 114.4(15) ?
C33 C32 C24 . . 124.6(16) ?
C34 C33 C32 . . 118.2(17) ?
C34 C33 H33 . . 120.900000 ?
C32 C33 H33 . . 120.900000 ?
C35 C34 C33 . . 120.9(17) ?
C35 C34 H34 . . 119.600000 ?
C33 C34 H34 . . 119.600000 ?
C36 C35 C34 . . 118.9(16) ?
C36 C35 H35 . . 120.500000 ?
C34 C35 H35 . . 120.500000 ?
C35 C36 C31 . . 121.7(15) ?
C35 C36 H36 . . 119.200000 ?
C31 C36 H36 . . 119.200000 ?
N1 C37 H37A . . 109.500000 ?
N1 C37 H37B . . 109.500000 ?
H37A C37 H37B . . 109.500000 ?
N1 C37 H37C . . 109.500000 ?
H37A C37 H37C . . 109.500000 ?
H37B C37 H37C . . 109.500000 ?
N1 C38 H38A . . 109.500000 ?
N1 C38 H38B . . 109.500000 ?
H38A C38 H38B . . 109.500000 ?
N1 C38 H38C . . 109.500000 ?
H38A C38 H38C . . 109.500000 ?
H38B C38 H38C . . 109.500000 ?
C40A N2A C39A . . 106.4(13) ?
C40A N2A H2A . . 110.500000 ?
C39A N2A H2A . . 110.500000 ?
C40A N2A H2B . . 110.500000 ?
C39A N2A H2B . . 110.500000 ?
H2A N2A H2B . . 108.600000 ?
N2A C39A H39A . . 109.000000 ?
N2A C39A H39B . . 110.300000 ?
H39A C39A H39B . . 109.500000 ?
N2A C39A H39C . . 109.200000 ?
H39A C39A H39C . . 109.500000 ?
H39B C39A H39C . . 109.500000 ?
N2A C40A H40A . . 109.900000 ?
N2A C40A H40B . . 108.800000 ?
H40A C40A H40B . . 109.500000 ?
N2A C40A H40C . . 109.700000 ?
H40A C40A H40C . . 109.500000 ?
H40B C40A H40C . . 109.500000 ?
C40B N2B C39B . . 106.4(13) ?
C40B N2B H2C . . 110.500000 ?
C39B N2B H2C . . 110.500000 ?
C40B N2B H2D . . 110.500000 ?
C39B N2B H2D . . 110.500000 ?
H2C N2B H2D . . 108.600000 ?
N2B C39B H39D . . 109.100000 ?
N2B C39B H39E . . 110.400000 ?
H39D C39B H39E . . 109.500000 ?
N2B C39B H39F . . 108.800000 ?
H39D C39B H39F . . 109.500000 ?
H39E C39B H39F . . 109.500000 ?
N2B C40B H40D . . 110.300000 ?
N2B C40B H40E . . 109.500000 ?
H40D C40B H40E . . 109.500000 ?
N2B C40B H40F . . 108.600000 ?
H40D C40B H40F . . 109.500000 ?
H40E C40B H40F . . 109.500000 ?

loop_
_geom_bond_atom_site_label_1
_geom_bond_atom_site_label_2
_geom_bond_site_symmetry_2
_geom_bond_distance
_geom_bond_publ_flag
U1 O2 . 1.753(12) ?
U1 O1 . 1.783(13) ?
U1 O13 . 2.243(10) ?
U1 O7 . 2.315(10) ?
U1 O9 . 2.316(11) ?
U1 O5 . 2.436(10) ?
U1 O11 . 2.439(11) ?
U1 U2 . 3.9450(8) ?
U1 U2 2_665 3.9521(8) ?
U2 O3 . 1.748(12) ?
U2 O4 . 1.774(11) ?
U2 O13 . 2.259(10) ?
U2 O13 2_665 2.278(11) ?
U2 O5 2_665 2.526(10) ?
U2 O11 . 2.545(10) ?
U2 O6 2_665 2.644(12) ?
U2 O12 . 2.646(11) ?
U2 U2 2_665 3.6993(12) ?
O5 C3 . 1.29(2) ?
O6 C3 . 1.249(19) ?
O7 C4 . 1.309(18) ?
O8 C4 . 1.210(18) ?
O9 C21 . 1.305(18) ?
O10 C21 . 1.221(17) ?
O11 C22 . 1.283(19) ?
O12 C22 . 1.253(16) ?
N1 C37 . 1.43(2) ?
N1 C38 . 1.48(2) ?
N1 H1A . 0.910000 ?
N1 H1B . 0.910000 ?
C1 C3 . 1.53(2) ?
C1 C5 . 1.53(2) ?
C1 C2 . 1.55(2) ?
C1 H1 . 1.000000 ?
C2 C4 . 1.535(19) ?
C2 C6 . 1.57(2) ?
C2 H2 . 1.000000 ?
C5 C7 . 1.51(2) ?
C5 C13 . 1.52(3) ?
C5 H5 . 1.000000 ?
C6 C8 . 1.501(17) ?
C6 C14 . 1.53(2) ?
C6 H6 . 1.000000 ?
C7 C8 . 1.390000 ?
C7 C12 . 1.390000 ?
C8 C9 . 1.390000 ?
C9 C10 . 1.390000 ?
C9 H9 . 0.950000 ?
C10 C11 . 1.390000 ?
C10 H10 . 0.950000 ?
C11 C12 . 1.390000 ?
C11 H11 . 0.950000 ?
C12 H12 . 0.950000 ?
C13 C18 . 1.37(2) ?
C13 C14 . 1.39(2) ?
C14 C15 . 1.34(2) ?
C15 C16 . 1.41(2) ?
C15 H15 . 0.950000 ?
C16 C17 . 1.39(3) ?
C16 H16 . 0.950000 ?
C17 C18 . 1.34(2) ?
C17 H17 . 0.950000 ?
C18 H18 . 0.950000 ?
C19 C21 . 1.53(2) ?
C19 C23 . 1.544(19) ?
C19 C20 . 1.59(2) ?
C19 H19 . 1.000000 ?
C20 C22 . 1.48(2) ?
C20 C24 . 1.55(2) ?
C20 H20 . 1.000000 ?
C23 C25 . 1.50(2) ?
C23 C31 . 1.53(2) ?
C23 H23 . 1.000000 ?
C24 C32 . 1.50(2) ?
C24 C26 . 1.52(3) ?
C24 H24 . 1.000000 ?
C25 C26 . 1.39(2) ?
C25 C30 . 1.40(2) ?
C26 C27 . 1.38(2) ?
C27 C28 . 1.40(4) ?
C27 H27 . 0.950000 ?
C28 C29 . 1.34(3) ?
C28 H28 . 0.950000 ?
C29 C30 . 1.36(3) ?
C29 H29 . 0.950000 ?
C30 H30 . 0.950000 ?
C31 C32 . 1.37(2) ?
C31 C36 . 1.38(2) ?
C32 C33 . 1.40(2) ?
C33 C34 . 1.39(3) ?
C33 H33 . 0.950000 ?
C34 C35 . 1.39(3) ?
C34 H34 . 0.950000 ?
C35 C36 . 1.36(2) ?
C35 H35 . 0.950000 ?
C36 H36 . 0.950000 ?
C37 H37A . 0.980000 ?
C37 H37B . 0.980000 ?
C37 H37C . 0.980000 ?
C38 H38A . 0.980000 ?
C38 H38B . 0.980000 ?
C38 H38C . 0.980000 ?
N2A C40A . 1.513(14) ?
N2A C39A . 1.529(14) ?
N2A H2A . 0.910000 ?
N2A H2B . 0.910000 ?
C39A H39A . 0.980000 ?
C39A H39B . 0.980000 ?
C39A H39C . 0.980000 ?
C40A H40A . 0.980000 ?
C40A H40B . 0.980000 ?
C40A H40C . 0.980000 ?
N2B C40B . 1.519(14) ?
N2B C39B . 1.520(14) ?
N2B H2C . 0.910000 ?
N2B H2D . 0.910000 ?
C39B H39D . 0.980000 ?
C39B H39E . 0.980000 ?
C39B H39F . 0.980000 ?
C40B H40D . 0.980000 ?
C40B H40E . 0.980000 ?
C40B H40F . 0.980000 ?

loop_
_geom_hbond_atom_site_label_D
_geom_hbond_atom_site_label_H
_geom_hbond_atom_site_label_A
_geom_hbond_site_symmetry_A
_geom_hbond_distance_DH
_geom_hbond_distance_HA
_geom_hbond_distance_DA
_geom_hbond_angle_DHA
_geom_hbond_publ_flag
N1 H1A O9 . 0.91 2.42 3.039(17) 125 ?
N1 H1A O10 . 0.91 1.95 2.847(18) 171 ?
N1 H1B O7 . 0.91 2.10 2.969(16) 160 ?
N1 H1B O8 . 0.91 2.43 3.109(18) 132 ?
C37 H37A O8 . 0.98 2.58 3.12(2) 115 ?
N2A H2A O3 . 0.91 2.44 3.08(4) 128 ?
C39A H39C O2 1_554 0.98 1.96 2.90(5) 160 ?
C40A H40C O3 . 0.98 2.50 3.09(5) 119 ?
C40A H40A O4 1_554 0.98 2.33 3.12(4) 137 ?
N2B H2C O3 . 0.91 2.52 2.96(5) 111 ?
N2B H2C O3 2_665 0.91 2.53 3.20(7) 131 ?
C39B H39E O1 . 0.98 2.08 2.76(7) 125 ?
C40B H40D O4 2_664 0.98 2.53 3.46(7) 158 ?
C40B H40E O2 1_554 0.98 2.40 2.99(6) 118 ?
